data_7020566
loop_
_publ_author_name
'Li, Xingjun'
'Jiang, Feilong'
'Chen, Lian'
'Wu, Mingyan'
'Chen, Qihui'
'Bu, Yang'
'Hong, Maochun'

_publ_section_title
;
 Three novel 3D coordination polymers based on a flexible multisite
 cyclotetraphosphazene ligand.
;
_journal_issue 46
_journal_name_full 'Dalton transactions (Cambridge, England : 2003)'
_journal_page_first 14038
_journal_page_last 14041
_journal_paper_doi 10.1039/c2dt31852k
_journal_volume 41
_journal_year 2012
_chemical_formula_moiety 'C40 H40 N20 P4, C4 H8 O, 10.5(H2 O)'
_chemical_formula_sum 'C44 H69 N20 O11.5 P4'
_chemical_formula_weight 1186.07
_chemical_name_systematic
;
?
;
_space_group_IT_number 60
_symmetry_cell_setting orthorhombic
_symmetry_space_group_name_Hall '-P 2n 2ab'
_symmetry_space_group_name_H-M 'P b c n'
_atom_sites_solution_hydrogens geom
_atom_sites_solution_primary direct
_atom_sites_solution_secondary difmap
_audit_creation_method SHELXL-97
_cell_angle_alpha 90.00
_cell_angle_beta 90.00
_cell_angle_gamma 90.00
_cell_formula_units_Z 4
_cell_length_a 22.621(7)
_cell_length_b 11.489(3)
_cell_length_c 25.264(7)
_cell_measurement_reflns_used 11589
_cell_measurement_temperature 293(2)
_cell_measurement_theta_max 27.4758
_cell_measurement_theta_min 3.0005
_cell_volume 6566(3)
_computing_cell_refinement 'CrystalClear (Rigaku Inc., 2007)'
_computing_data_collection 'CrystalClear (Rigaku Inc., 2007)'
_computing_data_reduction 'CrystalClear (Rigaku Inc., 2007)'
_computing_molecular_graphics 'Bruker SHELXTL'
_computing_publication_material 'Bruker SHELXTL'
_computing_structure_refinement 'SHELXL-97 (Sheldrick, 1997)'
_computing_structure_solution 'SHELXS-97 (Sheldrick, 1990)'
_diffrn_ambient_temperature 293(2)
_diffrn_measured_fraction_theta_full 0.995
_diffrn_measured_fraction_theta_max 0.995
_diffrn_measurement_device_type CCD_Profile_fitting
_diffrn_measurement_method '\w scan'
_diffrn_radiation_monochromator graphite
_diffrn_radiation_source 'fine-focus sealed tube'
_diffrn_radiation_type MoK\a
_diffrn_radiation_wavelength 0.71073
_diffrn_reflns_av_R_equivalents 0.0441
_diffrn_reflns_av_sigmaI/netI 0.0274
_diffrn_reflns_limit_h_max 25
_diffrn_reflns_limit_h_min -26
_diffrn_reflns_limit_k_max 13
_diffrn_reflns_limit_k_min -13
_diffrn_reflns_limit_l_max 30
_diffrn_reflns_limit_l_min -29
_diffrn_reflns_number 39417
_diffrn_reflns_theta_full 25.00
_diffrn_reflns_theta_max 25.00
_diffrn_reflns_theta_min 2.56
_exptl_absorpt_coefficient_mu 0.180
_exptl_absorpt_correction_T_max 1.0000
_exptl_absorpt_correction_T_min 0.8994
_exptl_absorpt_correction_type multi-scan
_exptl_absorpt_process_details 'Sphere (Rigaku CrystalClear)'
_exptl_crystal_colour colorless
_exptl_crystal_density_diffrn 1.200
_exptl_crystal_density_method 'not measured'
_exptl_crystal_description block
_exptl_crystal_F_000 2500
_exptl_crystal_size_max 0.30
_exptl_crystal_size_mid 0.25
_exptl_crystal_size_min 0.20
_refine_diff_density_max 0.918
_refine_diff_density_min -0.482
_refine_diff_density_rms 0.075
_refine_ls_extinction_method none
_refine_ls_goodness_of_fit_ref 1.095
_refine_ls_hydrogen_treatment constr
_refine_ls_matrix_type full
_refine_ls_number_parameters 370
_refine_ls_number_reflns 5754
_refine_ls_number_restraints 11
_refine_ls_restrained_S_all 1.097
_refine_ls_R_factor_all 0.0898
_refine_ls_R_factor_gt 0.0778
_refine_ls_shift/su_max 0.000
_refine_ls_shift/su_mean 0.000
_refine_ls_structure_factor_coef Fsqd
_refine_ls_weighting_details 'calc w=1/[\s^2^(Fo^2^)+(0.1260P)^2^+6.6838P] where P=(Fo^2^+2Fc^2^)/3'
_refine_ls_weighting_scheme calc
_refine_ls_wR_factor_gt 0.2219
_refine_ls_wR_factor_ref 0.2342
_reflns_number_gt 4842
_reflns_number_total 5754
_reflns_threshold_expression >2sigma(I)
_cod_data_source_file c2dt31852k.txt
_cod_data_source_block OPCP
_cod_depositor_comments
;
The following automatic conversions were performed:

'_exptl_absorpt_correction_type' value 'Multi-scan' changed to
'multi-scan' according to
/home/saulius/struct/CIF-dictionaries/cif_core.dic dictionary named
'cif_core.dic' version 2.4.2 from 2011-04-26.

Automatic conversion script
Id: cif_fix_values 1891 2012-01-12 08:04:46Z andrius 
;
_cod_original_sg_symbol_H-M Pbcn
_cod_original_formula_sum 'C44 H69 N20 O11.50 P4'
_cod_database_code 7020566

loop_
_symmetry_equiv_pos_as_xyz
'x, y, z'
'-x+1/2, -y+1/2, z+1/2'
'x+1/2, -y+1/2, -z'
'-x, y, -z+1/2'
'-x, -y, -z'
'x-1/2, y-1/2, -z-1/2'
'-x-1/2, y-1/2, z'
'x, -y, z-1/2'

loop_
_atom_site_label
_atom_site_type_symbol
_atom_site_fract_x
_atom_site_fract_y
_atom_site_fract_z
_atom_site_U_iso_or_equiv
_atom_site_adp_type
_atom_site_occupancy
_atom_site_symmetry_multiplicity
_atom_site_calc_flag
_atom_site_refinement_flags
_atom_site_disorder_assembly
_atom_site_disorder_group
P1 P 0.05425(4) 0.12078(8) 0.31179(3) 0.0393(3) Uani 1 1 d . . .
O1 O 0.10501(13) 0.1432(3) 0.63269(11) 0.0651(8) Uani 1 1 d . . .
H1A H 0.1267 0.1953 0.6485 0.078 Uiso 1 1 d R . .
H1B H 0.1061 0.1567 0.5982 0.078 Uiso 1 1 d R . .
N1 N 0.0567(2) 0.3779(4) 0.01118(15) 0.0788(12) Uani 1 1 d . . .
C1 C 0.0515(2) 0.4568(5) 0.0498(2) 0.0788(14) Uani 1 1 d . . .
H1 H 0.0447 0.5337 0.0399 0.095 Uiso 1 1 calc R . .
P2 P 0.06670(4) 0.16222(8) 0.20080(3) 0.0394(3) Uani 1 1 d . . .
O2 O -0.01411(17) 0.1989(3) 0.6549(2) 0.1063(14) Uani 1 1 d . . .
H2A H 0.0183 0.2174 0.6389 0.128 Uiso 1 1 d R . .
H2B H -0.0433 0.2476 0.6464 0.128 Uiso 1 1 d R . .
N2 N 0.06798(14) 0.2931(3) 0.17283(12) 0.0492(8) Uani 1 1 d . . .
H2N H 0.0712 0.3516 0.1939 0.059 Uiso 1 1 calc R . .
C2 C 0.0554(2) 0.4327(4) 0.10305(18) 0.0657(11) Uani 1 1 d . . .
H2 H 0.0521 0.4921 0.1279 0.079 Uiso 1 1 calc R . .
O3 O 0.10848(12) 0.4440(3) 0.33497(11) 0.0600(7) Uani 1 1 d . . .
H3A H 0.1435 0.4725 0.3278 0.072 Uiso 1 1 d R . .
H3B H 0.0846 0.5003 0.3395 0.072 Uiso 1 1 d R . .
N3 N 0.3023(2) 0.1986(6) 0.1686(2) 0.1065(18) Uani 1 1 d . . .
C3 C 0.06437(17) 0.3187(4) 0.11913(14) 0.0500(9) Uani 1 1 d . . .
O4A O 0.0947(7) 0.5358(17) 0.2261(4) 0.081(6) Uani 0.44(4) 1 d P A 1
H4A H 0.0968 0.5044 0.2492 0.097 Uiso 1 1 d R . .
H4B H 0.0695 0.5898 0.2301 0.097 Uiso 1 1 d R . .
N4 N 0.12455(13) 0.0910(3) 0.17639(11) 0.0467(7) Uani 1 1 d . . .
H4N H 0.1178 0.0231 0.1634 0.056 Uiso 1 1 calc R . .
C4 C 0.0681(2) 0.2348(4) 0.07950(16) 0.0665(12) Uani 1 1 d . . .
H4 H 0.0730 0.1566 0.0879 0.080 Uiso 1 1 calc R . .
N5 N 0.07472(12) 0.1923(3) 0.26136(11) 0.0430(7) Uani 1 1 d . . .
C5 C 0.0642(2) 0.2707(5) 0.02717(18) 0.0781(14) Uani 1 1 d . . .
H5 H 0.0673 0.2136 0.0012 0.094 Uiso 1 1 calc R . .
O6 O -0.0755(2) 0.3711(3) 0.59903(16) 0.1081(14) Uani 1 1 d . . .
H6A H -0.0946 0.3814 0.5704 0.130 Uiso 1 1 d R . .
H6B H -0.0412 0.3988 0.5922 0.130 Uiso 1 1 d R . .
N6 N -0.01324(12) 0.0843(3) 0.31858(10) 0.0418(7) Uani 1 1 d . . .
C6 C 0.2617(2) 0.2612(6) 0.1946(2) 0.0821(16) Uani 1 1 d . . .
H6 H 0.2740 0.3293 0.2112 0.098 Uiso 1 1 calc R . .
N7 N 0.07857(13) 0.2075(3) 0.35973(11) 0.0470(7) Uani 1 1 d . . .
H7N H 0.0906 0.2749 0.3496 0.056 Uiso 1 1 calc R . .
C7 C 0.20256(19) 0.2314(4) 0.19846(16) 0.0594(10) Uani 1 1 d . . .
H7 H 0.1763 0.2790 0.2167 0.071 Uiso 1 1 calc R . .
N8 N 0.08845(13) -0.0051(3) 0.32014(12) 0.0470(7) Uani 1 1 d . . .
H8N H 0.0662 -0.0653 0.3235 0.056 Uiso 1 1 calc R . .
C8 C 0.18301(17) 0.1298(4) 0.17471(15) 0.0521(9) Uani 1 1 d . . .
N9 N 0.27124(16) -0.0696(4) 0.32702(17) 0.0727(11) Uani 1 1 d . . .
C9 C 0.22486(19) 0.0639(5) 0.1472(2) 0.0744(13) Uani 1 1 d . . .
H9 H 0.2140 -0.0048 0.1303 0.089 Uiso 1 1 calc R . .
N10 N 0.0951(2) 0.1550(4) 0.52368(14) 0.0769(12) Uani 1 1 d . . .
C10 C 0.2821(2) 0.1020(7) 0.1454(3) 0.107(2) Uani 1 1 d . . .
H10 H 0.3090 0.0570 0.1267 0.128 Uiso 1 1 calc R . .
C11 C 0.24949(19) 0.0318(5) 0.31079(19) 0.0699(12) Uani 1 1 d . . .
H11 H 0.2763 0.0887 0.3005 0.084 Uiso 1 1 calc R . .
C12 C 0.19025(17) 0.0591(4) 0.30807(16) 0.0577(10) Uani 1 1 d . . .
H12 H 0.1781 0.1324 0.2969 0.069 Uiso 1 1 calc R . .
C13 C 0.14905(16) -0.0249(3) 0.32229(14) 0.0475(8) Uani 1 1 d . . .
C14 C 0.1709(2) -0.1312(4) 0.33927(19) 0.0642(11) Uani 1 1 d . . .
H14 H 0.1453 -0.1904 0.3494 0.077 Uiso 1 1 calc R . .
C15 C 0.2311(2) -0.1475(4) 0.3408(2) 0.0760(14) Uani 1 1 d . . .
H15 H 0.2447 -0.2193 0.3526 0.091 Uiso 1 1 calc R . .
C16 C 0.0733(2) 0.0730(5) 0.49223(17) 0.0752(14) Uani 1 1 d . . .
H16 H 0.0622 0.0031 0.5079 0.090 Uiso 1 1 calc R . .
C17 C 0.06580(19) 0.0832(4) 0.43826(15) 0.0612(11) Uani 1 1 d . . .
H17 H 0.0501 0.0222 0.4186 0.073 Uiso 1 1 calc R . .
C18 C 0.08224(16) 0.1866(3) 0.41391(13) 0.0476(8) Uani 1 1 d . . .
C19 C 0.1055(2) 0.2743(4) 0.44643(16) 0.0644(11) Uani 1 1 d . . .
H19 H 0.1174 0.3451 0.4322 0.077 Uiso 1 1 calc R . .
C20 C 0.1102(2) 0.2532(5) 0.49989(17) 0.0764(14) Uani 1 1 d . . .
H20 H 0.1251 0.3127 0.5210 0.092 Uiso 1 1 calc R . .
O5 O 0.0000 0.3170(9) 0.7500 0.080(3) Uani 0.50 2 d SPU . .
H5A H -0.0162 0.2757 0.7274 0.096 Uiso 0.50 1 d PR . .
C21 C 0.2730(7) -0.1575(11) 0.0359(5) 0.108(4) Uiso 0.50 1 d PD . .
H21A H 0.2378 -0.1807 0.0552 0.130 Uiso 0.50 1 calc PR B 1
H21B H 0.3072 -0.1668 0.0586 0.130 Uiso 0.50 1 calc PR B 1
C22 C 0.2798(7) -0.2267(13) -0.0157(5) 0.115(4) Uiso 0.50 1 d PD C .
H22A H 0.3138 -0.2777 -0.0130 0.139 Uiso 0.50 1 calc PR . .
H22B H 0.2450 -0.2747 -0.0211 0.139 Uiso 0.50 1 calc PR . .
O7 O 0.2866(7) -0.1560(12) -0.0567(6) 0.177(5) Uiso 0.50 1 d PD . .
O4B O 0.0583(15) 0.4936(13) 0.2393(6) 0.122(9) Uani 0.56(4) 1 d P A 2
C24 C 0.2680(8) -0.0380(13) 0.0161(6) 0.132(5) Uiso 0.50 1 d PD C 1
H24A H 0.3030 0.0071 0.0245 0.159 Uiso 0.50 1 calc PR C 1
H24B H 0.2335 0.0008 0.0306 0.159 Uiso 0.50 1 calc PR C 1
C23 C 0.2621(8) -0.0562(15) -0.0427(6) 0.136(5) Uiso 0.50 1 d PD C 1
H23A H 0.2206 -0.0566 -0.0523 0.163 Uiso 0.50 1 calc PR C 1
H23B H 0.2811 0.0073 -0.0613 0.163 Uiso 0.50 1 calc PR C 1

loop_
_atom_site_aniso_label
_atom_site_aniso_U_11
_atom_site_aniso_U_22
_atom_site_aniso_U_33
_atom_site_aniso_U_23
_atom_site_aniso_U_13
_atom_site_aniso_U_12
P1 0.0374(5) 0.0483(5) 0.0323(5) 0.0018(4) -0.0032(3) -0.0022(4)
O1 0.0660(18) 0.083(2) 0.0467(15) 0.0113(14) -0.0094(13) -0.0174(16)
N1 0.100(3) 0.089(3) 0.047(2) 0.024(2) -0.0075(19) -0.005(2)
C1 0.098(4) 0.075(3) 0.064(3) 0.025(3) -0.012(3) 0.000(3)
P2 0.0381(5) 0.0472(5) 0.0330(5) 0.0020(4) 0.0007(3) 0.0013(4)
O2 0.078(3) 0.083(3) 0.157(4) 0.028(3) 0.025(2) 0.000(2)
N2 0.062(2) 0.0487(17) 0.0370(15) 0.0044(13) -0.0011(13) 0.0007(15)
C2 0.079(3) 0.063(3) 0.055(2) 0.013(2) -0.007(2) 0.004(2)
O3 0.0531(16) 0.0609(17) 0.0661(17) -0.0020(14) 0.0046(13) -0.0069(13)
N3 0.057(3) 0.156(5) 0.106(4) -0.031(3) 0.026(2) -0.030(3)
C3 0.052(2) 0.059(2) 0.0394(18) 0.0089(17) -0.0005(15) 0.0004(18)
O4A 0.078(9) 0.113(10) 0.052(5) -0.012(5) -0.006(4) 0.015(7)
N4 0.0409(16) 0.0521(17) 0.0472(16) -0.0022(13) 0.0045(13) -0.0010(13)
C4 0.096(3) 0.061(3) 0.042(2) 0.0061(19) 0.003(2) 0.002(2)
N5 0.0406(15) 0.0531(17) 0.0355(15) 0.0019(13) -0.0010(12) -0.0040(13)
C5 0.108(4) 0.084(3) 0.042(2) 0.005(2) 0.001(2) -0.004(3)
O6 0.155(4) 0.096(3) 0.073(2) -0.008(2) 0.018(2) -0.004(3)
N6 0.0393(16) 0.0493(16) 0.0367(14) 0.0033(12) -0.0007(11) -0.0037(13)
C6 0.065(3) 0.106(4) 0.075(3) -0.009(3) 0.011(2) -0.036(3)
N7 0.0520(18) 0.0528(18) 0.0362(15) 0.0034(13) -0.0057(13) -0.0105(14)
C7 0.055(2) 0.070(3) 0.053(2) -0.0027(19) 0.0086(18) -0.014(2)
N8 0.0399(16) 0.0471(17) 0.0541(17) 0.0053(14) -0.0037(13) -0.0032(13)
C8 0.0401(19) 0.069(2) 0.047(2) 0.0012(18) 0.0058(16) -0.0052(18)
N9 0.051(2) 0.073(3) 0.093(3) 0.002(2) -0.0050(19) 0.013(2)
C9 0.049(2) 0.098(4) 0.077(3) -0.022(3) 0.014(2) -0.004(2)
N10 0.099(3) 0.089(3) 0.0427(19) 0.003(2) -0.0136(19) 0.000(2)
C10 0.052(3) 0.152(6) 0.117(5) -0.052(5) 0.028(3) -0.012(3)
C11 0.046(2) 0.081(3) 0.083(3) 0.007(3) -0.003(2) -0.002(2)
C12 0.046(2) 0.058(2) 0.068(2) 0.015(2) -0.0017(18) 0.0023(18)
C13 0.0430(19) 0.055(2) 0.0444(19) 0.0013(16) -0.0045(15) 0.0018(17)
C14 0.055(2) 0.053(2) 0.084(3) 0.006(2) -0.003(2) 0.0034(19)
C15 0.057(3) 0.063(3) 0.107(4) 0.007(3) -0.006(3) 0.015(2)
C16 0.095(4) 0.084(3) 0.047(2) 0.016(2) -0.010(2) -0.012(3)
C17 0.076(3) 0.070(3) 0.0375(19) 0.0050(19) -0.0046(18) -0.020(2)
C18 0.048(2) 0.061(2) 0.0338(17) -0.0007(16) -0.0066(15) -0.0011(17)
C19 0.084(3) 0.065(3) 0.044(2) -0.0025(19) -0.008(2) -0.006(2)
C20 0.103(4) 0.083(3) 0.044(2) -0.012(2) -0.019(2) -0.002(3)
O5 0.080(5) 0.089(6) 0.071(5) 0.000 0.002(4) 0.000
O4B 0.19(2) 0.089(7) 0.091(7) -0.024(6) -0.042(10) 0.037(9)

loop_
_atom_type_symbol
_atom_type_description
_atom_type_scat_dispersion_real
_atom_type_scat_dispersion_imag
_atom_type_scat_source
C C 0.0033 0.0016 'International Tables Vol C Tables 4.2.6.8 and 6.1.1.4'
H H 0.0000 0.0000 'International Tables Vol C Tables 4.2.6.8 and 6.1.1.4'
N N 0.0061 0.0033 'International Tables Vol C Tables 4.2.6.8 and 6.1.1.4'
O O 0.0106 0.0060 'International Tables Vol C Tables 4.2.6.8 and 6.1.1.4'
P P 0.1023 0.0942 'International Tables Vol C Tables 4.2.6.8 and 6.1.1.4'

loop_
_geom_angle_atom_site_label_1
_geom_angle_atom_site_label_2
_geom_angle_atom_site_label_3
_geom_angle
_geom_angle_site_symmetry_1
_geom_angle_site_symmetry_3
N5 P1 N6 120.21(15) . .
N5 P1 N8 114.79(16) . .
N6 P1 N8 101.80(16) . .
N5 P1 N7 100.27(16) . .
N6 P1 N7 113.37(16) . .
N8 P1 N7 106.05(16) . .
H1A O1 H1B 108.4 . .
C5 N1 C1 115.1(4) . .
N1 C1 C2 124.8(5) . .
N1 C1 H1 117.6 . .
C2 C1 H1 117.6 . .
N5 P2 N6 120.77(15) . 4
N5 P2 N4 112.13(16) . .
N6 P2 N4 102.03(16) 4 .
N5 P2 N2 102.22(16) . .
N6 P2 N2 113.21(16) 4 .
N4 P2 N2 105.89(16) . .
H2A O2 H2B 111.2 . .
C3 N2 P2 127.2(3) . .
C3 N2 H2N 116.4 . .
P2 N2 H2N 116.4 . .
C1 C2 C3 119.1(5) . .
C1 C2 H2 120.5 . .
C3 C2 H2 120.5 . .
H3A O3 H3B 108.6 . .
C10 N3 C6 115.2(4) . .
C2 C3 N2 119.6(4) . .
C2 C3 C4 116.9(4) . .
N2 C3 C4 123.5(4) . .
H4A O4A H4B 109.1 . .
C8 N4 P2 126.9(3) . .
C8 N4 H4N 116.6 . .
P2 N4 H4N 116.6 . .
C5 C4 C3 118.4(4) . .
C5 C4 H4 120.8 . .
C3 C4 H4 120.8 . .
P2 N5 P1 129.2(2) . .
N1 C5 C4 125.6(5) . .
N1 C5 H5 117.2 . .
C4 C5 H5 117.2 . .
H6A O6 H6B 103.8 . .
P2 N6 P1 123.37(19) 4 .
N3 C6 C7 124.4(5) . .
N3 C6 H6 117.8 . .
C7 C6 H6 117.8 . .
C18 N7 P1 129.3(3) . .
C18 N7 H7N 115.4 . .
P1 N7 H7N 115.4 . .
C6 C7 C8 119.1(4) . .
C6 C7 H7 120.4 . .
C8 C7 H7 120.4 . .
C13 N8 P1 127.6(3) . .
C13 N8 H8N 116.2 . .
P1 N8 H8N 116.2 . .
C7 C8 N4 123.9(4) . .
C7 C8 C9 117.1(4) . .
N4 C8 C9 118.9(4) . .
C15 N9 C11 114.9(4) . .
C10 C9 C8 118.9(5) . .
C10 C9 H9 120.5 . .
C8 C9 H9 120.5 . .
C20 N10 C16 115.4(4) . .
N3 C10 C9 125.3(5) . .
N3 C10 H10 117.4 . .
C9 C10 H10 117.4 . .
N9 C11 C12 125.1(5) . .
N9 C11 H11 117.5 . .
C12 C11 H11 117.5 . .
C11 C12 C13 118.8(4) . .
C11 C12 H12 120.6 . .
C13 C12 H12 120.6 . .
C14 C13 C12 116.9(4) . .
C14 C13 N8 120.5(4) . .
C12 C13 N8 122.5(3) . .
C15 C14 C13 118.8(4) . .
C15 C14 H14 120.6 . .
C13 C14 H14 120.6 . .
N9 C15 C14 125.5(4) . .
N9 C15 H15 117.3 . .
C14 C15 H15 117.3 . .
N10 C16 C17 125.3(5) . .
N10 C16 H16 117.4 . .
C17 C16 H16 117.4 . .
C16 C17 C18 118.5(4) . .
C16 C17 H17 120.7 . .
C18 C17 H17 120.7 . .
C17 C18 N7 124.5(3) . .
C17 C18 C19 117.1(3) . .
N7 C18 C19 118.3(4) . .
C20 C19 C18 118.5(4) . .
C20 C19 H19 120.7 . .
C18 C19 H19 120.7 . .
N10 C20 C19 125.2(4) . .
N10 C20 H20 117.4 . .
C19 C20 H20 117.4 . .
C24 C21 C22 101.6(11) . .
C24 C21 H21A 111.4 . .
C22 C21 H21A 111.4 . .
C24 C21 H21B 111.4 . .
C22 C21 H21B 111.4 . .
H21A C21 H21B 109.3 . .
O7 C22 C21 111.0(13) . .
O7 C22 H22A 109.4 . .
C21 C22 H22A 109.4 . .
O7 C22 H22B 109.4 . .
C21 C22 H22B 109.4 . .
H22A C22 H22B 108.0 . .
C23 O7 C22 105.9(15) . .
H4A O4B H4B 73.5 . .
C21 C24 C23 102.4(12) . .
C21 C24 H24A 111.3 . .
C23 C24 H24A 111.3 . .
C21 C24 H24B 111.3 . .
C23 C24 H24B 111.3 . .
H24A C24 H24B 109.2 . .
O7 C23 C24 110.3(14) . .
O7 C23 H23A 109.6 . .
C24 C23 H23A 109.6 . .
O7 C23 H23B 109.6 . .
C24 C23 H23B 109.6 . .
H23A C23 H23B 108.1 . .

loop_
_geom_bond_atom_site_label_1
_geom_bond_atom_site_label_2
_geom_bond_distance
_geom_bond_site_symmetry_2
P1 N5 1.585(3) .
P1 N6 1.593(3) .
P1 N8 1.653(3) .
P1 N7 1.662(3) .
O1 H1A 0.8712 .
O1 H1B 0.8859 .
N1 C5 1.307(6) .
N1 C1 1.337(7) .
C1 C2 1.377(6) .
C1 H1 0.9300 .
P2 N5 1.579(3) .
P2 N6 1.582(3) 4
P2 N4 1.662(3) .
P2 N2 1.662(3) .
O2 H2A 0.8632 .
O2 H2B 0.8916 .
N2 C3 1.390(5) .
N2 H2N 0.8600 .
C2 C3 1.386(6) .
C2 H2 0.9300 .
O3 H3A 0.8766 .
O3 H3B 0.8503 .
N3 C10 1.335(8) .
N3 C6 1.340(7) .
C3 C4 1.392(6) .
O4A H4A 0.6880 .
O4A H4B 0.8487 .
N4 C8 1.396(5) .
N4 H4N 0.8600 .
C4 C5 1.388(6) .
C4 H4 0.9300 .
C5 H5 0.9300 .
O6 H6A 0.8507 .
O6 H6B 0.8556 .
N6 P2 1.582(3) 4
C6 C7 1.384(6) .
C6 H6 0.9300 .
N7 C18 1.392(4) .
N7 H7N 0.8600 .
C7 C8 1.385(6) .
C7 H7 0.9300 .
N8 C13 1.391(5) .
N8 H8N 0.8600 .
C8 C9 1.398(6) .
N9 C15 1.321(6) .
N9 C11 1.329(6) .
C9 C10 1.367(7) .
C9 H9 0.9300 .
N10 C20 1.322(7) .
N10 C16 1.327(6) .
C10 H10 0.9300 .
C11 C12 1.378(6) .
C11 H11 0.9300 .
C12 C13 1.388(5) .
C12 H12 0.9300 .
C13 C14 1.385(6) .
C14 C15 1.376(6) .
C14 H14 0.9300 .
C15 H15 0.9300 .
C16 C17 1.379(6) .
C16 H16 0.9300 .
C17 C18 1.388(6) .
C17 H17 0.9300 .
C18 C19 1.402(6) .
C19 C20 1.376(6) .
C19 H19 0.9300 .
C20 H20 0.9300 .
O5 H5A 0.8272 .
C21 C24 1.466(14) .
C21 C22 1.535(14) .
C21 H21A 0.9700 .
C21 H21B 0.9700 .
C22 O7 1.326(14) .
C22 H22A 0.9700 .
C22 H22B 0.9700 .
O7 C23 1.322(14) .
O4B H4A 0.9149 .
O4B H4B 1.1581 .
C24 C23 1.506(15) .
C24 H24A 0.9700 .
C24 H24B 0.9700 .
C23 H23A 0.9700 .
C23 H23B 0.9700 .
